data_1514829
loop_
_publ_author_name
'Weber, Dieter'
'Gagn\'e, Michel R'

_publ_section_title
;
 \s-\p-Diauration as an alternative binding mode for digold intermediates
 in gold(i) catalysis.
;
_journal_issue 1
_journal_name_full 'Chemical science (Royal Society of Chemistry : 2010)'
_journal_page_first 335
_journal_page_last 338
_journal_paper_doi 10.1039/C2SC21281A
_journal_volume 47
_journal_year 2013
_chemical_formula_moiety 'C60 H63 Au2 O6 P2, C2 F6 N O4 S2, C H2 Cl2'
_chemical_formula_sum 'C63 H65 Au2 Cl2 F6 N O10 P2 S2'
_chemical_formula_weight 1701.05
_chemical_name_systematic
;
?
;
_space_group_crystal_system triclinic
_space_group_IT_number 2
_space_group_name_Hall '-P 1'
_space_group_name_H-M_alt 'P -1'
_symmetry_space_group_name_Hall '-P 1'
_symmetry_space_group_name_H-M 'P -1'
_atom_sites_solution_hydrogens geom
_atom_sites_solution_primary direct
_atom_sites_solution_secondary difmap
_audit_creation_date 2011-08-29
_audit_creation_method
;
Olex2 1.1
(compiled Aug 12 2011 21:51:53, GUI svn.r3809)
;
_cell_angle_alpha 101.1780(10)
_cell_angle_beta 99.8060(10)
_cell_angle_gamma 113.1430(10)
_cell_formula_units_Z 2
_cell_length_a 12.9063(2)
_cell_length_b 14.0711(2)
_cell_length_c 20.7385(4)
_cell_measurement_reflns_used 9842
_cell_measurement_temperature 100
_cell_measurement_theta_max 69.45
_cell_measurement_theta_min 3.57
_cell_volume 3268.15(10)
_computing_data_reduction 'SAINT v7.68A (Bruker, 2009)'
_computing_molecular_graphics
;
O. V. Dolomanov, L. J. Bourhis, R. J. Gildea, J. A. K. Howard and H. Puschmann,
OLEX2: a complete structure solution, refinement and analysis program.
J. Appl. Cryst. (2009). 42, 339-341.
;
_computing_publication_material
;
O. V. Dolomanov, L. J. Bourhis, R. J. Gildea, J. A. K. Howard and H. Puschmann,
OLEX2: a complete structure solution, refinement and analysis program.
J. Appl. Cryst. (2009). 42, 339-341.
;
_computing_structure_refinement
;
XL, G.M. Sheldrick, Acta Cryst.
(2008). A64, 112-122
;
_computing_structure_solution
;
olex2.solve (L.J. Bourhis, O.V. Dolomanov, R.J. Gildea, J.A.K. Howard,
H. Puschmann, in preparation, 2011)
;
_diffrn_ambient_temperature 100
_diffrn_measured_fraction_theta_full 0.966
_diffrn_measured_fraction_theta_max 0.956
_diffrn_measurement_device_type 'Bruker APEX-II CCD'
_diffrn_measurement_method '\f and \w scans'
_diffrn_radiation_monochromator graphite
_diffrn_radiation_type CuK\a
_diffrn_radiation_wavelength 1.54184
_diffrn_reflns_av_R_equivalents 0.0322
_diffrn_reflns_av_unetI/netI 0.0264
_diffrn_reflns_limit_h_max 15
_diffrn_reflns_limit_h_min -15
_diffrn_reflns_limit_k_max 16
_diffrn_reflns_limit_k_min -17
_diffrn_reflns_limit_l_max 24
_diffrn_reflns_limit_l_min -23
_diffrn_reflns_number 48793
_diffrn_reflns_theta_full 66.50
_diffrn_reflns_theta_max 69.89
_diffrn_reflns_theta_min 2.26
_diffrn_source 'fine-focus sealed tube'
_diffrn_standards_number 0
_exptl_absorpt_coefficient_mu 10.764
_exptl_absorpt_correction_T_max 0.4496
_exptl_absorpt_correction_T_min 0.1920
_exptl_absorpt_correction_type multi-scan
_exptl_absorpt_process_details
;
"SADABS-2008/1 (Bruker,2008) was used for absorption correction.
R(int) was 0.0771 before and 0.0418 after correction.
The Ratio of minimum to maximum transmission is 0.4270.
The \l/2 correction factor is 0.00.
{Info from C:\structures\UNC\gagne\x1108027\x1108027a.abs}
;
_exptl_crystal_colour 'clear colourless'
_exptl_crystal_colour_lustre clear
_exptl_crystal_colour_primary colourless
_exptl_crystal_density_diffrn 1.729
_exptl_crystal_density_method 'not measured'
_exptl_crystal_description block
_exptl_crystal_F_000 1676
_exptl_crystal_size_max 0.236
_exptl_crystal_size_mid 0.208
_exptl_crystal_size_min 0.112
_refine_diff_density_max 1.418
_refine_diff_density_min -0.763
_refine_diff_density_rms 0.106
_refine_ls_extinction_method none
_refine_ls_goodness_of_fit_ref 1.080
_refine_ls_hydrogen_treatment constr
_refine_ls_matrix_type full
_refine_ls_number_parameters 803
_refine_ls_number_reflns 11834
_refine_ls_number_restraints 0
_refine_ls_restrained_S_all 1.080
_refine_ls_R_factor_all 0.0302
_refine_ls_R_factor_gt 0.0276
_refine_ls_shift/su_max 0.002
_refine_ls_shift/su_mean 0.000
_refine_ls_structure_factor_coef Fsqd
_refine_ls_weighting_details 'calc w=1/[\s^2^(Fo^2^)+(0.0432P)^2^+2.6484P] where P=(Fo^2^+2Fc^2^)/3'
_refine_ls_weighting_scheme calc
_refine_ls_wR_factor_gt 0.0706
_refine_ls_wR_factor_ref 0.0720
_reflns_number_gt 11008
_reflns_number_total 11834
_reflns_threshold_expression >2sigma(I)
_cod_data_source_file c2sc21281a.txt
_cod_data_source_block x1108027
_cod_original_cell_volume 3268.14(9)
_cod_database_code 1514829

loop_
_space_group_symop_id
_space_group_symop_operation_xyz
1 'x, y, z'
2 '-x, -y, -z'

loop_
_atom_site_label
_atom_site_type_symbol
_atom_site_fract_x
_atom_site_fract_y
_atom_site_fract_z
_atom_site_U_iso_or_equiv
_atom_site_adp_type
_atom_site_occupancy
_atom_site_symmetry_multiplicity
_atom_site_calc_flag
_atom_site_refinement_flags
Au1 Au 0.389459(11) 0.417829(10) 0.294712(7) 0.01716(5) Uani 1 1 d .
Au2 Au 0.516328(11) 0.282325(10) 0.240463(6) 0.01594(5) Uani 1 1 d .
P1 P 0.20724(7) 0.40319(6) 0.25258(4) 0.01591(16) Uani 1 1 d .
P2 P 0.50413(7) 0.17084(6) 0.13930(4) 0.01646(16) Uani 1 1 d .
O1 O 0.2044(3) 0.0368(3) 0.3934(2) 0.0497(9) Uani 1 1 d .
O2 O 0.2132(2) 0.1939(3) 0.44993(16) 0.0386(7) Uani 1 1 d .
O3 O 0.4789(3) 0.3548(2) 0.53538(14) 0.0329(6) Uani 1 1 d .
O4 O 0.4401(2) 0.1921(2) 0.55119(13) 0.0295(6) Uani 1 1 d .
O5 O 0.8392(2) 0.1402(2) 0.43899(16) 0.0314(6) Uani 1 1 d .
O6 O 0.7732(2) 0.4375(2) 0.40419(13) 0.0240(5) Uani 1 1 d .
C1 C 0.5860(3) 0.4942(3) 0.34364(17) 0.0194(7) Uani 1 1 d .
H1B H 0.6367 0.5252 0.3150 0.023 Uiso 1 1 calc R
H1A H 0.6139 0.5397 0.3916 0.023 Uiso 1 1 calc R
C2 C 0.5454(3) 0.3854(3) 0.33401(16) 0.0156(6) Uani 1 1 d .
C3 C 0.5386(3) 0.3426(3) 0.39687(17) 0.0192(7) Uani 1 1 d .
H3 H 0.5702 0.4062 0.4382 0.023 Uiso 1 1 calc R
C4 C 0.4100(3) 0.2732(3) 0.39222(19) 0.0241(7) Uani 1 1 d .
H4A H 0.3685 0.2302 0.3440 0.029 Uiso 1 1 calc R
H4B H 0.3738 0.3216 0.4056 0.029 Uiso 1 1 calc R
C5 C 0.3915(3) 0.1960(3) 0.43695(19) 0.0222(7) Uani 1 1 d .
C6 C 0.4454(3) 0.1202(3) 0.41552(19) 0.0227(7) Uani 1 1 d .
H6A H 0.4421 0.0759 0.4475 0.027 Uiso 1 1 calc R
H6B H 0.3986 0.0708 0.3693 0.027 Uiso 1 1 calc R
C7 C 0.5707(3) 0.1804(3) 0.41478(17) 0.0204(7) Uani 1 1 d .
C8 C 0.6442(3) 0.1298(3) 0.42582(18) 0.0235(7) Uani 1 1 d .
H8 H 0.6135 0.0602 0.4326 0.028 Uiso 1 1 calc R
C9 C 0.7601(3) 0.1805(3) 0.42685(19) 0.0243(7) Uani 1 1 d .
C10 C 0.8054(3) 0.2836(3) 0.41707(18) 0.0221(7) Uani 1 1 d .
H10 H 0.8849 0.3183 0.4166 0.027 Uiso 1 1 calc R
C11 C 0.7335(3) 0.3338(3) 0.40811(17) 0.0198(7) Uani 1 1 d .
C12 C 0.6131(3) 0.2829(3) 0.40514(17) 0.0190(7) Uani 1 1 d .
C13 C 0.2587(3) 0.1299(3) 0.4237(2) 0.0292(8) Uani 1 1 d .
C14 C 0.0873(4) 0.1433(5) 0.4372(3) 0.0497(13) Uani 1 1 d .
H14A H 0.0506 0.1136 0.3879 0.075 Uiso 1 1 calc R
H14B H 0.0618 0.1970 0.4563 0.075 Uiso 1 1 calc R
H14C H 0.0643 0.0850 0.4589 0.075 Uiso 1 1 calc R
C15 C 0.4429(3) 0.2589(3) 0.51282(19) 0.0235(7) Uani 1 1 d .
C16 C 0.4867(4) 0.2431(4) 0.6241(2) 0.0388(10) Uani 1 1 d .
H16A H 0.5703 0.2915 0.6346 0.058 Uiso 1 1 calc R
H16B H 0.4762 0.1877 0.6480 0.058 Uiso 1 1 calc R
H16C H 0.4451 0.2848 0.6391 0.058 Uiso 1 1 calc R
C17 C 0.7973(4) 0.0372(3) 0.4524(3) 0.0376(10) Uani 1 1 d .
H17A H 0.7358 -0.0176 0.4123 0.056 Uiso 1 1 calc R
H17B H 0.7654 0.0411 0.4919 0.056 Uiso 1 1 calc R
H17C H 0.8622 0.0177 0.4620 0.056 Uiso 1 1 calc R
C18 C 0.8922(3) 0.4921(3) 0.4038(2) 0.0311(9) Uani 1 1 d .
H18A H 0.9070 0.4499 0.3661 0.047 Uiso 1 1 calc R
H18B H 0.9438 0.5007 0.4472 0.047 Uiso 1 1 calc R
H18C H 0.9075 0.5633 0.3977 0.047 Uiso 1 1 calc R
C19 C 0.1825(3) 0.5092(3) 0.30355(18) 0.0196(7) Uani 1 1 d .
C20 C 0.1408(3) 0.5701(3) 0.2712(2) 0.0263(8) Uani 1 1 d .
H20 H 0.1213 0.5531 0.2227 0.032 Uiso 1 1 calc R
C21 C 0.1272(4) 0.6554(3) 0.3089(2) 0.0324(9) Uani 1 1 d .
H21 H 0.0978 0.6959 0.2862 0.039 Uiso 1 1 calc R
C22 C 0.1564(4) 0.6810(3) 0.3788(2) 0.0327(9) Uani 1 1 d .
H22 H 0.1492 0.7405 0.4047 0.039 Uiso 1 1 calc R
C23 C 0.1964(3) 0.6203(3) 0.41158(19) 0.0275(8) Uani 1 1 d .
H23 H 0.2163 0.6390 0.4601 0.033 Uiso 1 1 calc R
C24 C 0.2083(3) 0.5324(3) 0.37542(18) 0.0211(7) Uani 1 1 d .
C25 C 0.2480(3) 0.4664(3) 0.41401(19) 0.0267(8) Uani 1 1 d .
H25A H 0.3311 0.4867 0.4176 0.040 Uiso 1 1 calc R
H25B H 0.2017 0.3895 0.3896 0.040 Uiso 1 1 calc R
H25C H 0.2370 0.4803 0.4599 0.040 Uiso 1 1 calc R
C26 C 0.0894(3) 0.2764(3) 0.25077(17) 0.0172(6) Uani 1 1 d .
C27 C -0.0006(3) 0.2789(3) 0.27897(18) 0.0211(7) Uani 1 1 d .
H27 H -0.0002 0.3464 0.2974 0.025 Uiso 1 1 calc R
C28 C -0.0899(3) 0.1855(3) 0.28062(19) 0.0235(7) Uani 1 1 d .
H28 H -0.1517 0.1885 0.2988 0.028 Uiso 1 1 calc R
C29 C -0.0889(3) 0.0866(3) 0.25538(19) 0.0256(8) Uani 1 1 d .
H29 H -0.1488 0.0218 0.2575 0.031 Uiso 1 1 calc R
C30 C -0.0008(3) 0.0833(3) 0.2274(2) 0.0249(8) Uani 1 1 d .
H30 H -0.0011 0.0155 0.2104 0.030 Uiso 1 1 calc R
C31 C 0.0890(3) 0.1760(3) 0.22313(18) 0.0207(7) Uani 1 1 d .
C32 C 0.1799(3) 0.1664(3) 0.1883(2) 0.0264(8) Uani 1 1 d .
H32A H 0.1628 0.0902 0.1720 0.040 Uiso 1 1 calc R
H32B H 0.2578 0.2064 0.2209 0.040 Uiso 1 1 calc R
H32C H 0.1780 0.1965 0.1495 0.040 Uiso 1 1 calc R
C33 C 0.1823(3) 0.4141(3) 0.16587(17) 0.0174(6) Uani 1 1 d .
C34 C 0.0815(3) 0.3375(3) 0.11583(18) 0.0218(7) Uani 1 1 d .
H34 H 0.0251 0.2814 0.1279 0.026 Uiso 1 1 calc R
C35 C 0.0616(3) 0.3411(3) 0.04906(18) 0.0242(7) Uani 1 1 d .
H35 H -0.0077 0.2879 0.0156 0.029 Uiso 1 1 calc R
C36 C 0.1430(3) 0.4225(3) 0.03119(19) 0.0247(8) Uani 1 1 d .
H36 H 0.1304 0.4251 -0.0148 0.030 Uiso 1 1 calc R
C37 C 0.2437(3) 0.5008(3) 0.08068(19) 0.0220(7) Uani 1 1 d .
H37 H 0.2987 0.5569 0.0679 0.026 Uiso 1 1 calc R
C38 C 0.2658(3) 0.4990(3) 0.14807(18) 0.0195(7) Uani 1 1 d .
C39 C 0.3766(3) 0.5869(3) 0.19901(19) 0.0258(8) Uani 1 1 d .
H39A H 0.3579 0.6157 0.2400 0.039 Uiso 1 1 calc R
H39B H 0.4122 0.6449 0.1787 0.039 Uiso 1 1 calc R
H39C H 0.4317 0.5571 0.2114 0.039 Uiso 1 1 calc R
C40 C 0.3638(3) 0.1101(3) 0.07335(17) 0.0181(7) Uani 1 1 d .
C41 C 0.3081(3) -0.0021(3) 0.04280(18) 0.0230(7) Uani 1 1 d .
H41 H 0.3436 -0.0455 0.0563 0.028 Uiso 1 1 calc R
C42 C 0.2019(3) -0.0499(3) -0.00686(19) 0.0269(8) Uani 1 1 d .
H42 H 0.1654 -0.1256 -0.0279 0.032 Uiso 1 1 calc R
C43 C 0.1490(3) 0.0126(3) -0.0257(2) 0.0292(8) Uani 1 1 d .
H43 H 0.0751 -0.0203 -0.0589 0.035 Uiso 1 1 calc R
C44 C 0.2034(3) 0.1231(3) 0.00379(19) 0.0259(8) Uani 1 1 d .
H44 H 0.1663 0.1652 -0.0099 0.031 Uiso 1 1 calc R
C45 C 0.3120(3) 0.1747(3) 0.05329(18) 0.0211(7) Uani 1 1 d .
C46 C 0.3689(3) 0.2956(3) 0.08151(19) 0.0245(7) Uani 1 1 d .
H46A H 0.3907 0.3156 0.1316 0.037 Uiso 1 1 calc R
H46B H 0.3138 0.3235 0.0654 0.037 Uiso 1 1 calc R
H46C H 0.4392 0.3265 0.0660 0.037 Uiso 1 1 calc R
C47 C 0.6131(3) 0.2374(3) 0.09629(18) 0.0190(7) Uani 1 1 d .
C48 C 0.5808(3) 0.2098(3) 0.02501(18) 0.0219(7) Uani 1 1 d .
H48 H 0.5031 0.1584 0.0001 0.026 Uiso 1 1 calc R
C49 C 0.6608(3) 0.2565(3) -0.00978(19) 0.0246(7) Uani 1 1 d .
H49 H 0.6381 0.2372 -0.0583 0.030 Uiso 1 1 calc R
C50 C 0.7736(3) 0.3313(3) 0.0265(2) 0.0251(8) Uani 1 1 d .
H50 H 0.8286 0.3637 0.0028 0.030 Uiso 1 1 calc R
C51 C 0.8067(3) 0.3589(3) 0.0971(2) 0.0239(7) Uani 1 1 d .
H51 H 0.8847 0.4103 0.1213 0.029 Uiso 1 1 calc R
C52 C 0.7279(3) 0.3129(3) 0.13387(18) 0.0207(7) Uani 1 1 d .
C53 C 0.7713(3) 0.3480(3) 0.21076(19) 0.0276(8) Uani 1 1 d .
H53A H 0.7335 0.3905 0.2300 0.041 Uiso 1 1 calc R
H53B H 0.8564 0.3920 0.2249 0.041 Uiso 1 1 calc R
H53C H 0.7523 0.2841 0.2273 0.041 Uiso 1 1 calc R
C54 C 0.5305(3) 0.0571(3) 0.15366(17) 0.0194(7) Uani 1 1 d .
C55 C 0.6147(3) 0.0348(3) 0.12836(18) 0.0225(7) Uani 1 1 d .
H55 H 0.6566 0.0786 0.1032 0.027 Uiso 1 1 calc R
C56 C 0.6388(3) -0.0495(3) 0.1390(2) 0.0293(8) Uani 1 1 d .
H56 H 0.6960 -0.0638 0.1212 0.035 Uiso 1 1 calc R
C57 C 0.5785(3) -0.1123(3) 0.1759(2) 0.0303(9) Uani 1 1 d .
H57 H 0.5942 -0.1702 0.1837 0.036 Uiso 1 1 calc R
C58 C 0.4951(4) -0.0913(3) 0.2018(2) 0.0287(8) Uani 1 1 d .
H58 H 0.4550 -0.1351 0.2275 0.034 Uiso 1 1 calc R
C59 C 0.4683(3) -0.0079(3) 0.19108(18) 0.0232(7) Uani 1 1 d .
C60 C 0.3745(4) 0.0087(3) 0.2188(2) 0.0287(8) Uani 1 1 d .
H60A H 0.3415 -0.0460 0.2420 0.043 Uiso 1 1 calc R
H60B H 0.3125 0.0021 0.1811 0.043 Uiso 1 1 calc R
H60C H 0.4084 0.0807 0.2514 0.043 Uiso 1 1 calc R
S1 S 0.80196(8) 0.79579(7) 0.27756(5) 0.02430(18) Uani 1 1 d .
S2 S 0.70339(8) 0.59267(7) 0.18176(5) 0.02583(18) Uani 1 1 d .
C61 C 0.8680(4) 0.7713(3) 0.3548(2) 0.0330(9) Uani 1 1 d .
C62 C 0.6524(4) 0.6168(4) 0.1013(2) 0.0381(10) Uani 1 1 d .
N1 N 0.6958(3) 0.6817(3) 0.23746(17) 0.0267(7) Uani 1 1 d .
F1 F 0.9057(3) 0.6982(3) 0.33843(17) 0.0607(8) Uani 1 1 d .
F2 F 0.7919(2) 0.7377(2) 0.39020(13) 0.0460(7) Uani 1 1 d .
F3 F 0.9576(2) 0.8626(2) 0.39444(15) 0.0562(8) Uani 1 1 d .
F4 F 0.7249(3) 0.7128(2) 0.09789(15) 0.0562(8) Uani 1 1 d .
F5 F 0.6460(3) 0.5419(2) 0.04906(13) 0.0524(7) Uani 1 1 d .
F6 F 0.5474(2) 0.6140(3) 0.09404(13) 0.0481(7) Uani 1 1 d .
O65 O 0.7551(3) 0.8669(2) 0.30387(15) 0.0347(6) Uani 1 1 d .
O66 O 0.8944(3) 0.8337(2) 0.24593(15) 0.0336(6) Uani 1 1 d .
O68 O 0.6132(3) 0.4910(2) 0.17846(15) 0.0354(7) Uani 1 1 d .
O69 O 0.8179(2) 0.6020(2) 0.18228(16) 0.0357(7) Uani 1 1 d .
Cl1 Cl 0.04319(10) 0.85887(8) 0.11391(5) 0.0357(2) Uani 1 1 d .
Cl2 Cl 0.13082(12) 0.70431(11) 0.13828(6) 0.0503(3) Uani 1 1 d .
C63 C 0.0594(4) 0.7816(4) 0.1685(2) 0.0343(9) Uani 1 1 d .
H63A H -0.0187 0.7327 0.1712 0.041 Uiso 1 1 calc R
H63B H 0.1057 0.8299 0.2150 0.041 Uiso 1 1 calc R

loop_
_atom_site_aniso_label
_atom_site_aniso_U_11
_atom_site_aniso_U_22
_atom_site_aniso_U_33
_atom_site_aniso_U_23
_atom_site_aniso_U_13
_atom_site_aniso_U_12
Au1 0.01581(8) 0.02130(8) 0.01617(8) 0.00700(5) 0.00510(5) 0.00890(6)
Au2 0.01687(8) 0.01782(7) 0.01378(8) 0.00442(5) 0.00484(5) 0.00810(6)
P1 0.0156(4) 0.0182(4) 0.0150(4) 0.0055(3) 0.0050(3) 0.0079(3)
P2 0.0180(4) 0.0188(4) 0.0139(4) 0.0047(3) 0.0045(3) 0.0094(3)
O1 0.0237(16) 0.0388(18) 0.071(2) 0.0122(17) 0.0090(15) 0.0020(14)
O2 0.0224(14) 0.0574(19) 0.0417(18) 0.0204(15) 0.0140(13) 0.0182(14)
O3 0.0426(17) 0.0328(15) 0.0265(15) 0.0087(11) 0.0166(13) 0.0170(13)
O4 0.0318(15) 0.0324(14) 0.0204(14) 0.0122(11) 0.0048(11) 0.0091(12)
O5 0.0293(15) 0.0307(14) 0.0455(18) 0.0175(12) 0.0161(13) 0.0190(12)
O6 0.0163(12) 0.0263(13) 0.0289(14) 0.0121(10) 0.0050(10) 0.0075(10)
C1 0.0112(15) 0.0228(16) 0.0187(17) 0.0037(13) 0.0015(13) 0.0040(13)
C2 0.0136(15) 0.0245(16) 0.0095(15) 0.0038(12) 0.0031(12) 0.0098(13)
C3 0.0177(17) 0.0242(17) 0.0169(17) 0.0067(13) 0.0054(13) 0.0098(14)
C4 0.0209(18) 0.0314(19) 0.0235(19) 0.0141(15) 0.0074(15) 0.0117(16)
C5 0.0175(17) 0.0285(18) 0.0235(19) 0.0129(14) 0.0072(14) 0.0099(15)
C6 0.0225(18) 0.0229(17) 0.0228(18) 0.0087(14) 0.0073(14) 0.0087(15)
C7 0.0213(18) 0.0231(17) 0.0154(17) 0.0044(13) 0.0057(13) 0.0089(15)
C8 0.0275(19) 0.0226(17) 0.0225(19) 0.0074(14) 0.0083(15) 0.0121(15)
C9 0.0289(19) 0.0295(18) 0.0214(19) 0.0069(14) 0.0086(15) 0.0191(16)
C10 0.0184(17) 0.0281(18) 0.0197(18) 0.0064(14) 0.0061(14) 0.0100(15)
C11 0.0228(18) 0.0249(17) 0.0138(16) 0.0081(13) 0.0054(13) 0.0112(15)
C12 0.0211(17) 0.0245(17) 0.0123(16) 0.0069(13) 0.0061(13) 0.0094(15)
C13 0.0234(19) 0.043(2) 0.025(2) 0.0198(17) 0.0083(16) 0.0135(18)
C14 0.024(2) 0.084(4) 0.052(3) 0.036(3) 0.017(2) 0.025(2)
C15 0.0186(17) 0.0305(19) 0.0255(19) 0.0103(15) 0.0108(15) 0.0120(15)
C16 0.040(2) 0.049(3) 0.019(2) 0.0131(18) 0.0049(17) 0.011(2)
C17 0.036(2) 0.033(2) 0.059(3) 0.023(2) 0.019(2) 0.0234(19)
C18 0.0222(19) 0.033(2) 0.040(2) 0.0199(17) 0.0090(17) 0.0091(17)
C19 0.0187(17) 0.0213(16) 0.0195(17) 0.0048(13) 0.0066(13) 0.0096(14)
C20 0.035(2) 0.0300(19) 0.0217(19) 0.0102(15) 0.0119(16) 0.0192(17)
C21 0.046(2) 0.035(2) 0.033(2) 0.0147(17) 0.0175(19) 0.028(2)
C22 0.040(2) 0.031(2) 0.034(2) 0.0037(16) 0.0144(18) 0.0225(19)
C23 0.028(2) 0.034(2) 0.0191(18) 0.0041(15) 0.0073(15) 0.0130(17)
C24 0.0177(17) 0.0245(17) 0.0187(17) 0.0043(13) 0.0058(13) 0.0075(14)
C25 0.029(2) 0.035(2) 0.0183(18) 0.0084(15) 0.0052(15) 0.0174(17)
C26 0.0160(16) 0.0189(16) 0.0169(16) 0.0076(12) 0.0044(13) 0.0070(13)
C27 0.0208(17) 0.0246(17) 0.0185(17) 0.0055(13) 0.0041(14) 0.0113(15)
C28 0.0176(17) 0.0295(18) 0.0224(18) 0.0084(14) 0.0076(14) 0.0082(15)
C29 0.0228(18) 0.0255(18) 0.026(2) 0.0116(15) 0.0075(15) 0.0062(15)
C30 0.0259(19) 0.0189(17) 0.028(2) 0.0060(14) 0.0058(15) 0.0084(15)
C31 0.0215(17) 0.0222(17) 0.0206(18) 0.0082(13) 0.0055(14) 0.0110(14)
C32 0.0236(19) 0.0217(17) 0.032(2) 0.0042(15) 0.0102(16) 0.0090(15)
C33 0.0191(16) 0.0211(16) 0.0153(16) 0.0059(12) 0.0054(13) 0.0114(14)
C34 0.0206(17) 0.0220(17) 0.0230(18) 0.0060(13) 0.0073(14) 0.0091(14)
C35 0.0222(18) 0.0277(18) 0.0184(18) 0.0026(14) 0.0014(14) 0.0100(15)
C36 0.029(2) 0.0323(19) 0.0180(18) 0.0093(14) 0.0066(15) 0.0182(17)
C37 0.0252(18) 0.0251(17) 0.0224(18) 0.0120(14) 0.0093(15) 0.0144(15)
C38 0.0193(17) 0.0207(16) 0.0220(18) 0.0061(13) 0.0070(14) 0.0117(14)
C39 0.0242(19) 0.0231(17) 0.0209(18) 0.0079(14) 0.0043(15) 0.0014(15)
C40 0.0184(16) 0.0224(16) 0.0129(16) 0.0046(12) 0.0046(13) 0.0084(14)
C41 0.0239(18) 0.0218(17) 0.0218(18) 0.0055(14) 0.0079(15) 0.0083(15)
C42 0.0254(19) 0.0231(18) 0.0240(19) 0.0046(14) 0.0068(15) 0.0034(15)
C43 0.0183(18) 0.039(2) 0.0231(19) 0.0090(16) 0.0018(15) 0.0071(16)
C44 0.0235(19) 0.035(2) 0.0207(19) 0.0101(15) 0.0052(15) 0.0141(16)
C45 0.0198(17) 0.0258(18) 0.0203(18) 0.0071(14) 0.0082(14) 0.0112(15)
C46 0.0281(19) 0.0244(18) 0.0255(19) 0.0087(14) 0.0056(15) 0.0162(16)
C47 0.0194(17) 0.0212(16) 0.0211(18) 0.0061(13) 0.0080(14) 0.0126(14)
C48 0.0243(18) 0.0213(16) 0.0212(18) 0.0055(13) 0.0079(14) 0.0106(15)
C49 0.033(2) 0.0281(18) 0.0176(18) 0.0077(14) 0.0104(15) 0.0160(16)
C50 0.0275(19) 0.0274(18) 0.030(2) 0.0141(15) 0.0144(16) 0.0161(16)
C51 0.0216(18) 0.0239(17) 0.030(2) 0.0086(14) 0.0093(15) 0.0123(15)
C52 0.0201(17) 0.0225(17) 0.0222(18) 0.0056(13) 0.0067(14) 0.0120(15)
C53 0.0198(18) 0.034(2) 0.024(2) 0.0072(15) 0.0038(15) 0.0084(16)
C54 0.0207(17) 0.0205(16) 0.0165(17) 0.0042(13) 0.0015(13) 0.0105(14)
C55 0.0214(18) 0.0229(17) 0.0208(18) 0.0035(13) 0.0034(14) 0.0095(15)
C56 0.0225(19) 0.0286(19) 0.034(2) 0.0011(16) 0.0006(16) 0.0150(16)
C57 0.030(2) 0.0236(18) 0.035(2) 0.0085(15) -0.0021(17) 0.0136(17)
C58 0.035(2) 0.0228(18) 0.026(2) 0.0086(15) 0.0030(16) 0.0113(17)
C59 0.0285(19) 0.0206(17) 0.0179(18) 0.0058(13) 0.0023(14) 0.0099(15)
C60 0.035(2) 0.0255(18) 0.028(2) 0.0114(15) 0.0153(17) 0.0124(17)
S1 0.0282(5) 0.0220(4) 0.0251(5) 0.0097(3) 0.0102(4) 0.0109(4)
S2 0.0259(4) 0.0233(4) 0.0273(5) 0.0078(3) 0.0106(4) 0.0083(4)
C61 0.028(2) 0.032(2) 0.031(2) 0.0105(17) 0.0018(17) 0.0072(18)
C62 0.040(2) 0.048(3) 0.027(2) 0.0115(18) 0.0144(19) 0.017(2)
N1 0.0232(16) 0.0306(17) 0.0255(17) 0.0079(13) 0.0090(13) 0.0103(14)
F1 0.068(2) 0.071(2) 0.062(2) 0.0264(16) 0.0066(16) 0.0506(18)
F2 0.0457(15) 0.0490(15) 0.0303(14) 0.0208(11) 0.0068(12) 0.0049(12)
F3 0.0394(15) 0.0517(17) 0.0431(17) 0.0128(13) -0.0061(13) -0.0065(13)
F4 0.067(2) 0.0547(17) 0.0398(16) 0.0291(13) 0.0166(14) 0.0121(15)
F5 0.0587(18) 0.0652(18) 0.0291(14) 0.0010(12) 0.0191(13) 0.0260(16)
F6 0.0445(15) 0.076(2) 0.0288(14) 0.0143(13) 0.0080(11) 0.0324(15)
O65 0.0453(17) 0.0292(14) 0.0353(16) 0.0107(12) 0.0163(13) 0.0193(13)
O66 0.0379(16) 0.0228(13) 0.0367(16) 0.0094(11) 0.0191(13) 0.0061(12)
O68 0.0335(16) 0.0278(14) 0.0354(16) 0.0065(12) 0.0114(13) 0.0045(12)
O69 0.0289(15) 0.0267(14) 0.0529(19) 0.0074(13) 0.0156(13) 0.0137(12)
Cl1 0.0472(6) 0.0324(5) 0.0285(5) 0.0081(4) 0.0081(4) 0.0196(4)
Cl2 0.0713(8) 0.0708(8) 0.0463(7) 0.0326(6) 0.0332(6) 0.0542(7)
C63 0.040(2) 0.042(2) 0.033(2) 0.0174(18) 0.0186(19) 0.023(2)

loop_
_atom_type_symbol
_atom_type_description
_atom_type_scat_dispersion_real
_atom_type_scat_dispersion_imag
_atom_type_scat_source
C C 0.0181 0.0091 'International Tables Vol C Tables 4.2.6.8 and 6.1.1.4'
H H 0.0000 0.0000 'International Tables Vol C Tables 4.2.6.8 and 6.1.1.4'
Au Au -4.4197 7.2980 'International Tables Vol C Tables 4.2.6.8 and 6.1.1.4'
Cl Cl 0.3639 0.7018 'International Tables Vol C Tables 4.2.6.8 and 6.1.1.4'
F F 0.0727 0.0534 'International Tables Vol C Tables 4.2.6.8 and 6.1.1.4'
N N 0.0311 0.0180 'International Tables Vol C Tables 4.2.6.8 and 6.1.1.4'
O O 0.0492 0.0322 'International Tables Vol C Tables 4.2.6.8 and 6.1.1.4'
P P 0.2955 0.4335 'International Tables Vol C Tables 4.2.6.8 and 6.1.1.4'
S S 0.3331 0.5567 'International Tables Vol C Tables 4.2.6.8 and 6.1.1.4'

loop_
_geom_angle_atom_site_label_1
_geom_angle_atom_site_label_2
_geom_angle_atom_site_label_3
_geom_angle
P1 Au1 Au2 130.95(2)
P1 Au1 C2 164.91(9)
C1 Au1 Au2 65.26(9)
C1 Au1 P1 159.99(9)
C1 Au1 C2 34.92(12)
C2 Au1 Au2 41.02(8)
P2 Au2 Au1 138.66(2)
C2 Au2 Au1 46.79(9)
C2 Au2 P2 174.02(9)
C19 P1 Au1 111.82(11)
C26 P1 Au1 113.58(11)
C26 P1 C19 105.72(16)
C33 P1 Au1 112.68(11)
C33 P1 C19 105.98(16)
C33 P1 C26 106.48(15)
C40 P2 Au2 116.41(11)
C40 P2 C47 104.37(16)
C47 P2 Au2 113.64(11)
C54 P2 Au2 111.04(11)
C54 P2 C40 105.26(15)
C54 P2 C47 105.14(16)
C13 O2 C14 115.3(4)
C15 O4 C16 115.4(3)
C9 O5 C17 116.7(3)
C11 O6 C18 117.9(3)
Au1 C1 H1B 116.2
Au1 C1 H1A 116.2
H1B C1 H1A 113.2
C2 C1 Au1 73.03(19)
C2 C1 H1B 116.2
C2 C1 H1A 116.2
Au2 C2 Au1 92.19(12)
C1 C2 Au1 72.06(19)
C1 C2 Au2 121.2(2)
C1 C2 C3 118.6(3)
C3 C2 Au1 113.4(2)
C3 C2 Au2 119.6(2)
C2 C3 H3 107.6
C4 C3 C2 109.4(3)
C4 C3 H3 107.6
C12 C3 C2 111.8(3)
C12 C3 H3 107.6
C12 C3 C4 112.5(3)
C3 C4 H4A 108.6
C3 C4 H4B 108.6
C3 C4 C5 114.6(3)
H4A C4 H4B 107.6
C5 C4 H4A 108.6
C5 C4 H4B 108.6
C4 C5 C13 107.6(3)
C6 C5 C4 108.6(3)
C6 C5 C13 109.3(3)
C6 C5 C15 112.2(3)
C15 C5 C4 110.9(3)
C15 C5 C13 108.1(3)
C5 C6 H6A 109.2
C5 C6 H6B 109.2
H6A C6 H6B 107.9
C7 C6 C5 112.2(3)
C7 C6 H6A 109.2
C7 C6 H6B 109.2
C8 C7 C6 117.0(3)
C12 C7 C6 121.7(3)
C12 C7 C8 121.3(3)
C7 C8 H8 119.8
C9 C8 C7 120.3(3)
C9 C8 H8 119.8
O5 C9 C8 125.1(3)
O5 C9 C10 115.1(3)
C8 C9 C10 119.8(3)
C9 C10 H10 120.2
C11 C10 C9 119.5(3)
C11 C10 H10 120.2
O6 C11 C10 123.0(3)
O6 C11 C12 114.8(3)
C10 C11 C12 122.1(3)
C7 C12 C3 122.9(3)
C7 C12 C11 116.9(3)
C11 C12 C3 120.1(3)
O1 C13 O2 125.2(4)
O1 C13 C5 125.2(4)
O2 C13 C5 109.6(3)
O2 C14 H14A 109.5
O2 C14 H14B 109.5
O2 C14 H14C 109.5
H14A C14 H14B 109.5
H14A C14 H14C 109.5
H14B C14 H14C 109.5
O3 C15 O4 124.3(3)
O3 C15 C5 125.0(3)
O4 C15 C5 110.7(3)
O4 C16 H16A 109.5
O4 C16 H16B 109.5
O4 C16 H16C 109.5
H16A C16 H16B 109.5
H16A C16 H16C 109.5
H16B C16 H16C 109.5
O5 C17 H17A 109.5
O5 C17 H17B 109.5
O5 C17 H17C 109.5
H17A C17 H17B 109.5
H17A C17 H17C 109.5
H17B C17 H17C 109.5
O6 C18 H18A 109.5
O6 C18 H18B 109.5
O6 C18 H18C 109.5
H18A C18 H18B 109.5
H18A C18 H18C 109.5
H18B C18 H18C 109.5
C20 C19 P1 119.3(3)
C20 C19 C24 119.6(3)
C24 C19 P1 121.0(3)
C19 C20 H20 119.6
C21 C20 C19 120.7(3)
C21 C20 H20 119.6
C20 C21 H21 120.1
C22 C21 C20 119.9(4)
C22 C21 H21 120.1
C21 C22 H22 120.0
C21 C22 C23 120.0(4)
C23 C22 H22 120.0
C22 C23 H23 119.1
C22 C23 C24 121.8(4)
C24 C23 H23 119.1
C19 C24 C25 122.8(3)
C23 C24 C19 117.9(3)
C23 C24 C25 119.3(3)
C24 C25 H25A 109.5
C24 C25 H25B 109.5
C24 C25 H25C 109.5
H25A C25 H25B 109.5
H25A C25 H25C 109.5
H25B C25 H25C 109.5
C27 C26 P1 119.1(3)
C27 C26 C31 119.5(3)
C31 C26 P1 121.4(3)
C26 C27 H27 119.3
C28 C27 C26 121.3(3)
C28 C27 H27 119.3
C27 C28 H28 120.3
C27 C28 C29 119.5(3)
C29 C28 H28 120.3
C28 C29 H29 120.2
C30 C29 C28 119.6(3)
C30 C29 H29 120.2
C29 C30 H30 118.8
C29 C30 C31 122.4(3)
C31 C30 H30 118.8
C26 C31 C32 122.5(3)
C30 C31 C26 117.7(3)
C30 C31 C32 119.8(3)
C31 C32 H32A 109.5
C31 C32 H32B 109.5
C31 C32 H32C 109.5
H32A C32 H32B 109.5
H32A C32 H32C 109.5
H32B C32 H32C 109.5
C34 C33 P1 119.9(3)
C34 C33 C38 119.3(3)
C38 C33 P1 120.8(3)
C33 C34 H34 119.3
C35 C34 C33 121.5(3)
C35 C34 H34 119.3
C34 C35 H35 120.2
C34 C35 C36 119.5(3)
C36 C35 H35 120.2
C35 C36 H36 120.1
C35 C36 C37 119.9(3)
C37 C36 H36 120.1
C36 C37 H37 119.1
C38 C37 C36 121.7(3)
C38 C37 H37 119.1
C33 C38 C39 123.2(3)
C37 C38 C33 118.1(3)
C37 C38 C39 118.8(3)
C38 C39 H39A 109.5
C38 C39 H39B 109.5
C38 C39 H39C 109.5
H39A C39 H39B 109.5
H39A C39 H39C 109.5
H39B C39 H39C 109.5
C41 C40 P2 119.4(3)
C41 C40 C45 120.0(3)
C45 C40 P2 120.6(3)
C40 C41 H41 119.8
C42 C41 C40 120.5(3)
C42 C41 H41 119.8
C41 C42 H42 120.0
C43 C42 C41 119.9(3)
C43 C42 H42 120.0
C42 C43 H43 120.0
C42 C43 C44 120.0(3)
C44 C43 H43 120.0
C43 C44 H44 119.1
C43 C44 C45 121.7(4)
C45 C44 H44 119.1
C40 C45 C46 122.9(3)
C44 C45 C40 117.9(3)
C44 C45 C46 119.2(3)
C45 C46 H46A 109.5
C45 C46 H46B 109.5
C45 C46 H46C 109.5
H46A C46 H46B 109.5
H46A C46 H46C 109.5
H46B C46 H46C 109.5
C48 C47 P2 118.6(3)
C48 C47 C52 120.3(3)
C52 C47 P2 121.1(3)
C47 C48 H48 119.7
C49 C48 C47 120.7(3)
C49 C48 H48 119.7
C48 C49 H49 120.2
C50 C49 C48 119.7(4)
C50 C49 H49 120.2
C49 C50 H50 119.9
C49 C50 C51 120.1(3)
C51 C50 H50 119.9
C50 C51 H51 119.2
C50 C51 C52 121.6(3)
C52 C51 H51 119.2
C47 C52 C53 124.3(3)
C51 C52 C47 117.6(3)
C51 C52 C53 118.1(3)
C52 C53 H53A 109.5
C52 C53 H53B 109.5
C52 C53 H53C 109.5
H53A C53 H53B 109.5
H53A C53 H53C 109.5
H53B C53 H53C 109.5
C55 C54 P2 119.8(3)
C55 C54 C59 119.1(3)
C59 C54 P2 121.0(3)
C54 C55 H55 119.1
C56 C55 C54 121.7(4)
C56 C55 H55 119.1
C55 C56 H56 120.6
C57 C56 C55 118.9(4)
C57 C56 H56 120.6
C56 C57 H57 119.8
C56 C57 C58 120.4(3)
C58 C57 H57 119.8
C57 C58 H58 119.1
C57 C58 C59 121.8(4)
C59 C58 H58 119.1
C54 C59 C60 122.7(3)
C58 C59 C54 118.0(4)
C58 C59 C60 119.2(3)
C59 C60 H60A 109.5
C59 C60 H60B 109.5
C59 C60 H60C 109.5
H60A C60 H60B 109.5
H60A C60 H60C 109.5
H60B C60 H60C 109.5
N1 S1 C61 103.02(18)
O65 S1 C61 102.98(19)
O65 S1 N1 108.07(18)
O66 S1 C61 104.88(19)
O66 S1 N1 116.44(17)
O66 S1 O65 119.17(17)
N1 S2 C62 103.4(2)
O68 S2 C62 103.7(2)
O68 S2 N1 107.47(18)
O68 S2 O69 119.18(18)
O69 S2 C62 104.3(2)
O69 S2 N1 116.70(18)
F1 C61 S1 110.6(3)
F1 C61 F2 108.4(4)
F1 C61 F3 109.0(4)
F2 C61 S1 111.4(3)
F2 C61 F3 108.1(4)
F3 C61 S1 109.3(3)
F4 C62 S2 111.3(3)
F5 C62 S2 110.0(3)
F5 C62 F4 108.2(4)
F6 C62 S2 111.7(3)
F6 C62 F4 107.6(4)
F6 C62 F5 107.9(4)
S2 N1 S1 124.3(2)
Cl1 C63 Cl2 110.6(2)
Cl1 C63 H63A 109.5
Cl1 C63 H63B 109.5
Cl2 C63 H63A 109.5
Cl2 C63 H63B 109.5
H63A C63 H63B 108.1

loop_
_geom_bond_atom_site_label_1
_geom_bond_atom_site_label_2
_geom_bond_distance
Au1 Au2 3.13563(18)
Au1 P1 2.2773(8)
Au1 C1 2.275(3)
Au1 C2 2.287(3)
Au2 P2 2.3032(8)
Au2 C2 2.059(3)
P1 C19 1.822(3)
P1 C26 1.822(3)
P1 C33 1.819(3)
P2 C40 1.835(3)
P2 C47 1.835(4)
P2 C54 1.828(3)
O1 C13 1.188(5)
O2 C13 1.335(5)
O2 C14 1.445(5)
O3 C15 1.202(5)
O4 C15 1.338(5)
O4 C16 1.447(5)
O5 C9 1.359(4)
O5 C17 1.436(5)
O6 C11 1.367(4)
O6 C18 1.424(4)
C1 H1B 0.9900
C1 H1A 0.9900
C1 C2 1.369(5)
C2 C3 1.540(5)
C3 H3 1.0000
C3 C4 1.534(5)
C3 C12 1.515(5)
C4 H4A 0.9900
C4 H4B 0.9900
C4 C5 1.536(5)
C5 C6 1.524(5)
C5 C13 1.538(5)
C5 C15 1.530(5)
C6 H6A 0.9900
C6 H6B 0.9900
C6 C7 1.507(5)
C7 C8 1.407(5)
C7 C12 1.395(5)
C8 H8 0.9500
C8 C9 1.375(5)
C9 C10 1.405(5)
C10 H10 0.9500
C10 C11 1.379(5)
C11 C12 1.417(5)
C14 H14A 0.9800
C14 H14B 0.9800
C14 H14C 0.9800
C16 H16A 0.9800
C16 H16B 0.9800
C16 H16C 0.9800
C17 H17A 0.9800
C17 H17B 0.9800
C17 H17C 0.9800
C18 H18A 0.9800
C18 H18B 0.9800
C18 H18C 0.9800
C19 C20 1.393(5)
C19 C24 1.413(5)
C20 H20 0.9500
C20 C21 1.389(5)
C21 H21 0.9500
C21 C22 1.371(6)
C22 H22 0.9500
C22 C23 1.382(6)
C23 H23 0.9500
C23 C24 1.395(5)
C24 C25 1.513(5)
C25 H25A 0.9800
C25 H25B 0.9800
C25 H25C 0.9800
C26 C27 1.396(5)
C26 C31 1.415(5)
C27 H27 0.9500
C27 C28 1.377(5)
C28 H28 0.9500
C28 C29 1.395(5)
C29 H29 0.9500
C29 C30 1.374(5)
C30 H30 0.9500
C30 C31 1.395(5)
C31 C32 1.513(5)
C32 H32A 0.9800
C32 H32B 0.9800
C32 H32C 0.9800
C33 C34 1.392(5)
C33 C38 1.420(5)
C34 H34 0.9500
C34 C35 1.379(5)
C35 H35 0.9500
C35 C36 1.380(5)
C36 H36 0.9500
C36 C37 1.392(5)
C37 H37 0.9500
C37 C38 1.385(5)
C38 C39 1.510(5)
C39 H39A 0.9800
C39 H39B 0.9800
C39 H39C 0.9800
C40 C41 1.405(5)
C40 C45 1.406(5)
C41 H41 0.9500
C41 C42 1.385(5)
C42 H42 0.9500
C42 C43 1.381(6)
C43 H43 0.9500
C43 C44 1.383(6)
C44 H44 0.9500
C44 C45 1.402(5)
C45 C46 1.504(5)
C46 H46A 0.9800
C46 H46B 0.9800
C46 H46C 0.9800
C47 C48 1.396(5)
C47 C52 1.407(5)
C48 H48 0.9500
C48 C49 1.387(5)
C49 H49 0.9500
C49 C50 1.382(5)
C50 H50 0.9500
C50 C51 1.383(5)
C51 H51 0.9500
C51 C52 1.405(5)
C52 C53 1.508(5)
C53 H53A 0.9800
C53 H53B 0.9800
C53 H53C 0.9800
C54 C55 1.398(5)
C54 C59 1.412(5)
C55 H55 0.9500
C55 C56 1.386(5)
C56 H56 0.9500
C56 C57 1.377(6)
C57 H57 0.9500
C57 C58 1.384(6)
C58 H58 0.9500
C58 C59 1.393(5)
C59 C60 1.503(5)
C60 H60A 0.9800
C60 H60B 0.9800
C60 H60C 0.9800
S1 C61 1.841(4)
S1 N1 1.584(3)
S1 O65 1.428(3)
S1 O66 1.428(3)
S2 C62 1.832(5)
S2 N1 1.577(3)
S2 O68 1.425(3)
S2 O69 1.429(3)
C61 F1 1.314(5)
C61 F2 1.320(5)
C61 F3 1.328(5)
C62 F4 1.331(5)
C62 F5 1.323(5)
C62 F6 1.321(5)
Cl1 C63 1.757(4)
Cl2 C63 1.774(4)
C63 H63A 0.9900
C63 H63B 0.9900

loop_
_geom_torsion_atom_site_label_1
_geom_torsion_atom_site_label_2
_geom_torsion_atom_site_label_3
_geom_torsion_atom_site_label_4
_geom_torsion
Au1 Au2 P2 C40 -20.83(13)
Au1 Au2 P2 C47 100.50(12)
Au1 Au2 P2 C54 -141.22(12)
Au1 Au2 C2 C1 -70.3(3)
Au1 Au2 C2 C3 118.6(3)
Au1 P1 C19 C20 129.1(3)
Au1 P1 C19 C24 -49.1(3)
Au1 P1 C26 C27 129.7(2)
Au1 P1 C26 C31 -48.6(3)
Au1 P1 C33 C34 130.5(2)
Au1 P1 C33 C38 -48.3(3)
Au1 C1 C2 Au2 81.4(2)
Au1 C1 C2 C3 -107.4(3)
Au1 C2 C3 C4 32.9(3)
Au1 C2 C3 C12 158.2(2)
Au2 Au1 P1 C19 -177.13(12)
Au2 Au1 P1 C26 63.32(13)
Au2 Au1 P1 C33 -57.88(12)
Au2 Au1 C1 C2 -37.69(17)
Au2 Au1 C2 C1 122.2(2)
Au2 Au1 C2 C3 -123.8(3)
Au2 P2 C40 C41 -128.2(3)
Au2 P2 C40 C45 51.8(3)
Au2 P2 C47 C48 -143.6(2)
Au2 P2 C47 C52 37.8(3)
Au2 P2 C54 C55 -127.4(3)
Au2 P2 C54 C59 51.4(3)
Au2 C2 C3 C4 -74.2(3)
Au2 C2 C3 C12 51.1(3)
P1 Au1 Au2 P2 21.69(4)
P1 Au1 Au2 C2 -161.85(13)
P1 Au1 C1 C2 174.79(19)
P1 Au1 C2 Au2 64.6(3)
P1 Au1 C2 C1 -173.1(2)
P1 Au1 C2 C3 -59.1(4)
P1 C19 C20 C21 -176.4(3)
P1 C19 C24 C23 174.8(3)
P1 C19 C24 C25 -5.0(5)
P1 C26 C27 C28 -178.1(3)
P1 C26 C31 C30 176.3(3)
P1 C26 C31 C32 -5.1(5)
P1 C33 C34 C35 -177.8(3)
P1 C33 C38 C37 177.8(3)
P1 C33 C38 C39 -2.4(5)
P2 Au2 C2 Au1 156.9(8)
P2 Au2 C2 C1 86.7(10)
P2 Au2 C2 C3 -84.5(10)
P2 C40 C41 C42 179.7(3)
P2 C40 C45 C44 -178.5(3)
P2 C40 C45 C46 2.7(5)
P2 C47 C48 C49 -178.9(3)
P2 C47 C52 C51 178.9(2)
P2 C47 C52 C53 -1.3(5)
P2 C54 C55 C56 179.0(3)
P2 C54 C59 C58 -178.2(3)
P2 C54 C59 C60 2.5(5)
O5 C9 C10 C11 -176.5(3)
O6 C11 C12 C3 1.1(5)
O6 C11 C12 C7 -174.7(3)
C1 Au1 Au2 P2 -144.23(10)
C1 Au1 Au2 C2 32.23(16)
C1 Au1 P1 C19 -37.4(3)
C1 Au1 P1 C26 -156.9(3)
C1 Au1 P1 C33 81.9(3)
C1 Au1 C2 Au2 -122.2(2)
C1 Au1 C2 C3 114.0(3)
C1 C2 C3 C4 114.4(3)
C1 C2 C3 C12 -120.3(3)
C2 Au1 Au2 P2 -176.46(13)
C2 Au1 P1 C19 131.1(3)
C2 Au1 P1 C26 11.6(3)
C2 Au1 P1 C33 -109.6(3)
C2 Au2 P2 C40 -175.2(9)
C2 Au2 P2 C47 -53.9(9)
C2 Au2 P2 C54 64.4(9)
C2 C3 C4 C5 160.6(3)
C2 C3 C12 C7 -130.0(3)
C2 C3 C12 C11 54.5(4)
C3 C4 C5 C6 -59.3(4)
C3 C4 C5 C13 -177.6(3)
C3 C4 C5 C15 64.4(4)
C4 C3 C12 C7 -6.5(5)
C4 C3 C12 C11 178.0(3)
C4 C5 C6 C7 52.3(4)
C4 C5 C13 O1 108.6(5)
C4 C5 C13 O2 -69.7(4)
C4 C5 C15 O3 9.2(5)
C4 C5 C15 O4 -172.1(3)
C5 C6 C7 C8 152.7(3)
C5 C6 C7 C12 -25.9(5)
C6 C5 C13 O1 -9.2(5)
C6 C5 C13 O2 172.5(3)
C6 C5 C15 O3 130.8(4)
C6 C5 C15 O4 -50.4(4)
C6 C7 C8 C9 -179.1(3)
C6 C7 C12 C3 1.9(5)
C6 C7 C12 C11 177.5(3)
C7 C8 C9 O5 178.0(3)
C7 C8 C9 C10 0.2(5)
C8 C7 C12 C3 -176.7(3)
C8 C7 C12 C11 -1.0(5)
C8 C9 C10 C11 1.5(5)
C9 C10 C11 O6 174.2(3)
C9 C10 C11 C12 -3.1(5)
C10 C11 C12 C3 178.6(3)
C10 C11 C12 C7 2.8(5)
C12 C3 C4 C5 35.7(4)
C12 C7 C8 C9 -0.5(5)
C13 C5 C6 C7 169.5(3)
C13 C5 C15 O3 -108.6(4)
C13 C5 C15 O4 70.1(4)
C14 O2 C13 O1 -2.1(6)
C14 O2 C13 C5 176.2(3)
C15 C5 C6 C7 -70.6(4)
C15 C5 C13 O1 -131.5(4)
C15 C5 C13 O2 50.2(4)
C16 O4 C15 O3 -1.3(5)
C16 O4 C15 C5 -180.0(3)
C17 O5 C9 C8 -0.7(6)
C17 O5 C9 C10 177.2(3)
C18 O6 C11 C10 5.3(5)
C18 O6 C11 C12 -177.2(3)
C19 P1 C26 C27 6.7(3)
C19 P1 C26 C31 -171.6(3)
C19 P1 C33 C34 -107.0(3)
C19 P1 C33 C38 74.3(3)
C19 C20 C21 C22 0.8(6)
C20 C19 C24 C23 -3.4(5)
C20 C19 C24 C25 176.8(3)
C20 C21 C22 C23 -1.7(7)
C21 C22 C23 C24 0.0(6)
C22 C23 C24 C19 2.5(6)
C22 C23 C24 C25 -177.7(4)
C24 C19 C20 C21 1.8(6)
C26 P1 C19 C20 -106.8(3)
C26 P1 C19 C24 75.0(3)
C26 P1 C33 C34 5.3(3)
C26 P1 C33 C38 -173.5(3)
C26 C27 C28 C29 1.8(5)
C27 C26 C31 C30 -2.0(5)
C27 C26 C31 C32 176.6(3)
C27 C28 C29 C30 -1.9(6)
C28 C29 C30 C31 0.0(6)
C29 C30 C31 C26 1.9(6)
C29 C30 C31 C32 -176.7(4)
C31 C26 C27 C28 0.1(5)
C33 P1 C19 C20 5.9(3)
C33 P1 C19 C24 -172.2(3)
C33 P1 C26 C27 -105.7(3)
C33 P1 C26 C31 76.0(3)
C33 C34 C35 C36 -0.2(5)
C34 C33 C38 C37 -0.9(5)
C34 C33 C38 C39 178.9(3)
C34 C35 C36 C37 -0.7(5)
C35 C36 C37 C38 0.7(5)
C36 C37 C38 C33 0.1(5)
C36 C37 C38 C39 -179.7(3)
C38 C33 C34 C35 1.0(5)
C40 P2 C47 C48 -15.7(3)
C40 P2 C47 C52 165.7(3)
C40 P2 C54 C55 105.8(3)
C40 P2 C54 C59 -75.3(3)
C40 C41 C42 C43 -1.2(6)
C41 C40 C45 C44 1.4(5)
C41 C40 C45 C46 -177.3(3)
C41 C42 C43 C44 1.6(6)
C42 C43 C44 C45 -0.4(6)
C43 C44 C45 C40 -1.1(5)
C43 C44 C45 C46 177.7(4)
C45 C40 C41 C42 -0.3(5)
C47 P2 C40 C41 105.7(3)
C47 P2 C40 C45 -74.4(3)
C47 P2 C54 C55 -4.1(3)
C47 P2 C54 C59 174.8(3)
C47 C48 C49 C50 -0.1(5)
C48 C47 C52 C51 0.3(5)
C48 C47 C52 C53 -179.9(3)
C48 C49 C50 C51 0.3(5)
C49 C50 C51 C52 -0.2(5)
C50 C51 C52 C47 -0.2(5)
C50 C51 C52 C53 -179.9(3)
C52 C47 C48 C49 -0.2(5)
C54 P2 C40 C41 -4.8(3)
C54 P2 C40 C45 175.2(3)
C54 P2 C47 C48 94.8(3)
C54 P2 C47 C52 -83.8(3)
C54 C55 C56 C57 -0.5(6)
C55 C54 C59 C58 0.7(5)
C55 C54 C59 C60 -178.6(3)
C55 C56 C57 C58 0.1(6)
C56 C57 C58 C59 0.6(6)
C57 C58 C59 C54 -1.0(6)
C57 C58 C59 C60 178.3(4)
C59 C54 C55 C56 0.1(5)
C61 S1 N1 S2 -92.0(3)
C62 S2 N1 S1 -94.6(3)
N1 S1 C61 F1 61.6(3)
N1 S1 C61 F2 -59.0(3)
N1 S1 C61 F3 -178.4(3)
N1 S2 C62 F4 64.6(4)
N1 S2 C62 F5 -175.5(3)
N1 S2 C62 F6 -55.7(4)
O65 S1 C61 F1 173.9(3)
O65 S1 C61 F2 53.3(3)
O65 S1 C61 F3 -66.1(3)
O65 S1 N1 S2 159.5(2)
O66 S1 C61 F1 -60.7(3)
O66 S1 C61 F2 178.7(3)
O66 S1 C61 F3 59.3(3)
O66 S1 N1 S2 22.2(3)
O68 S2 C62 F4 176.7(3)
O68 S2 C62 F5 -63.4(3)
O68 S2 C62 F6 56.4(4)
O68 S2 N1 S1 156.2(2)
O69 S2 C62 F4 -57.9(4)
O69 S2 C62 F5 62.0(3)
O69 S2 C62 F6 -178.2(3)
O69 S2 N1 S1 19.3(3)
